data_4119632
loop_
_publ_author_name
'Zhenjie Zhang'
'Lukasz Wojtas'
'Mohamed Eddaoudi'
'Michael J. Zaworotko'

_publ_section_title
;
 Stepwise Transformation of the Molecular Building Blocks in a
 Porphyrin-Encapsulating Metal-Organic Material
;
_journal_name_full 'Journal of the American Chemical Society'
_journal_page_first 5982
_journal_page_last 5985
_journal_paper_doi 10.1021/ja4015666
_journal_volume 135
_journal_year 2013
_chemical_formula_sum 'C104 H64 Cd3 Cu2 N8 O24'
_chemical_formula_weight 2273.91
_chemical_name_systematic
; 
 ? 
;
_space_group_IT_number 2
_symmetry_cell_setting triclinic
_symmetry_space_group_name_Hall '-P 1'
_symmetry_space_group_name_H-M 'P -1'
_atom_sites_solution_hydrogens geom
_atom_sites_solution_primary direct
_atom_sites_solution_secondary difmap
_audit_creation_method SHELXL-97
_cell_angle_alpha 88.731(10)
_cell_angle_beta 83.542(9)
_cell_angle_gamma 86.247(8)
_cell_formula_units_Z 1
_cell_length_a 9.932(4)
_cell_length_b 18.818(8)
_cell_length_c 20.335(9)
_cell_measurement_temperature 228(2)
_cell_volume 3768(3)
_computing_cell_refinement 'APEX2 (Bruker, 2010); SAINT (Bruker, 2009)'
_computing_data_collection 'APEX2 (Bruker, 2010)'
_computing_data_reduction 'SAINT (Bruker, 2009);XPREP(Sheldrick,2008)'
_computing_molecular_graphics 'Bruker SHELXTL'
_computing_publication_material 'APEX2 (Bruker, 2010)'
_computing_structure_refinement 'SHELXL-97 (Sheldrick, 2008)'
_computing_structure_solution 'SHELXS-97 (Sheldrick, 2008)'
_diffrn_ambient_temperature 228(2)
_diffrn_measured_fraction_theta_full 0.943
_diffrn_measured_fraction_theta_max 0.943
_diffrn_radiation_monochromator graphite
_diffrn_radiation_source 'fine-focus sealed tube'
_diffrn_radiation_type CuK\a
_diffrn_radiation_wavelength 1.54178
_diffrn_reflns_av_R_equivalents 0.1010
_diffrn_reflns_av_sigmaI/netI 0.2061
_diffrn_reflns_limit_h_max 10
_diffrn_reflns_limit_h_min -9
_diffrn_reflns_limit_k_max 16
_diffrn_reflns_limit_k_min -19
_diffrn_reflns_limit_l_max 21
_diffrn_reflns_limit_l_min -21
_diffrn_reflns_number 15440
_diffrn_reflns_theta_full 54.38
_diffrn_reflns_theta_max 54.38
_diffrn_reflns_theta_min 2.19
_exptl_absorpt_coefficient_mu 4.074
_exptl_absorpt_correction_T_max 0.8875
_exptl_absorpt_correction_T_min 0.6861
_exptl_absorpt_correction_type multi-scan
_exptl_absorpt_process_details 'SADABS; (Sheldrick, 2003)'
_exptl_crystal_colour black
_exptl_crystal_density_diffrn 1.002
_exptl_crystal_description prism
_exptl_crystal_F_000 1138
_exptl_crystal_size_max 0.10
_exptl_crystal_size_mid 0.03
_exptl_crystal_size_min 0.03
_platon_squeeze_details
;
;
_refine_diff_density_max 1.626
_refine_diff_density_min -0.902
_refine_diff_density_rms 0.117
_refine_ls_extinction_method none
_refine_ls_goodness_of_fit_ref 0.841
_refine_ls_hydrogen_treatment constr
_refine_ls_matrix_type full
_refine_ls_number_parameters 650
_refine_ls_number_reflns 8736
_refine_ls_number_restraints 50
_refine_ls_restrained_S_all 0.855
_refine_ls_R_factor_all 0.1151
_refine_ls_R_factor_gt 0.0754
_refine_ls_shift/su_max 0.001
_refine_ls_shift/su_mean 0.000
_refine_ls_structure_factor_coef Fsqd
_refine_ls_weighting_details 'calc w=1/[\s^2^(Fo^2^)+(0.0564P)^2^+0.0000P] where P=(Fo^2^+2Fc^2^)/3'
_refine_ls_weighting_scheme calc
_refine_ls_wR_factor_gt 0.1723
_refine_ls_wR_factor_ref 0.1861
_reflns_number_gt 4604
_reflns_number_total 8736
_reflns_threshold_expression >2sigma(I)
_cod_data_source_file ja4015666_si_002.cif
_cod_data_source_block zzp12cdcu8_1_0m
_cod_database_code 4119632

loop_
_symmetry_equiv_pos_as_xyz
'x, y, z'
'-x, -y, -z'

loop_
_atom_site_label
_atom_site_type_symbol
_atom_site_fract_x
_atom_site_fract_y
_atom_site_fract_z
_atom_site_U_iso_or_equiv
_atom_site_adp_type
_atom_site_occupancy
_atom_site_symmetry_multiplicity
_atom_site_calc_flag
_atom_site_refinement_flags
_atom_site_disorder_group
Cd1 Cd 1.11177(9) -0.04729(4) 0.03837(4) 0.0388(4) Uani 0.885(8) 1 d P 1
Cu1 Cu 1.11177(9) -0.04729(4) 0.03837(4) 0.0388(4) Uani 0.115(8) 1 d P 2
Cd2 Cd 0.59897(9) 0.54122(4) 0.54283(4) 0.0369(4) Uani 0.697(8) 1 d P 3
Cu2 Cu 0.59897(9) 0.54122(4) 0.54283(4) 0.0369(4) Uani 0.303(8) 1 d P 4
Cu3 Cu 0.0000 0.5000 1.0000 0.0606(8) Uani 1 2 d SU .
C1 C 0.5197(14) 0.6036(6) 0.4038(6) 0.055(4) Uani 1 1 d . .
C2 C 0.5393(12) 0.6584(6) 0.3517(5) 0.046(3) Uani 1 1 d . .
C3 C 0.4772(13) 0.6522(6) 0.2971(5) 0.060(4) Uani 1 1 d . .
H3 H 0.4201 0.6149 0.2938 0.072 Uiso 1 1 calc R .
C4 C 0.4979(13) 0.7021(6) 0.2445(6) 0.060(4) Uani 1 1 d . .
H4 H 0.4556 0.6962 0.2061 0.071 Uiso 1 1 calc R .
C5 C 0.5752(11) 0.7574(6) 0.2471(5) 0.043(3) Uani 1 1 d . .
C6 C 0.6372(12) 0.7638(6) 0.3029(5) 0.057(3) Uani 1 1 d U .
H6 H 0.6917 0.8023 0.3065 0.069 Uiso 1 1 calc R .
C7 C 0.6215(13) 0.7147(6) 0.3546(6) 0.064(4) Uani 1 1 d . .
H7 H 0.6672 0.7197 0.3922 0.077 Uiso 1 1 calc R .
C8 C 0.5910(13) 0.8128(6) 0.1934(5) 0.045(3) Uani 1 1 d . .
C9 C 0.4769(12) 0.8362(5) 0.1614(5) 0.047(3) Uani 1 1 d . .
H9 H 0.3937 0.8162 0.1746 0.056 Uiso 1 1 calc R .
C10 C 0.4825(12) 0.8868(5) 0.1118(5) 0.042(3) Uani 1 1 d U .
C11 C 0.6005(12) 0.9117(5) 0.0887(6) 0.047(3) Uani 1 1 d . .
H11 H 0.6052 0.9447 0.0532 0.056 Uiso 1 1 calc R .
C12 C 0.7183(13) 0.8891(5) 0.1169(6) 0.049(3) Uani 1 1 d . .
C13 C 0.7089(13) 0.8402(5) 0.1690(5) 0.045(3) Uani 1 1 d . .
H13 H 0.7882 0.8255 0.1881 0.054 Uiso 1 1 calc R .
C14 C 0.8518(13) 0.9136(6) 0.0904(6) 0.051(3) Uani 1 1 d . .
C15 C 0.3601(15) 0.9116(6) 0.0822(7) 0.063(4) Uani 1 1 d U .
C16 C 0.9424(13) 0.4097(6) 0.4020(5) 0.047(3) Uani 1 1 d . .
H16 H 0.9424 0.4433 0.4356 0.056 Uiso 1 1 calc R .
C17 C 0.8219(12) 0.3904(6) 0.3832(6) 0.049(3) Uani 1 1 d . .
C18 C 0.8207(12) 0.3382(5) 0.3347(5) 0.045(3) Uani 1 1 d . .
H18 H 0.7385 0.3241 0.3220 0.053 Uiso 1 1 calc R .
C19 C 0.9432(15) 0.3083(6) 0.3065(6) 0.057(4) Uani 1 1 d . .
C20 C 1.0685(14) 0.3277(6) 0.3236(6) 0.062(4) Uani 1 1 d . .
H20 H 1.1515 0.3069 0.3040 0.075 Uiso 1 1 calc R .
C21 C 1.0618(12) 0.3805(6) 0.3724(6) 0.050(3) Uani 1 1 d . .
C22 C 1.1981(13) 0.4049(8) 0.3938(8) 0.077(5) Uani 1 1 d D .
C23 C 0.9425(13) 0.2531(6) 0.2544(6) 0.060(4) Uani 1 1 d . .
C24 C 0.8515(13) 0.2560(6) 0.2050(6) 0.060(4) Uani 1 1 d . .
H24 H 0.7851 0.2940 0.2057 0.071 Uiso 1 1 calc R .
C25 C 0.8552(12) 0.2078(6) 0.1581(5) 0.054(4) Uani 1 1 d . .
H25 H 0.7896 0.2120 0.1281 0.064 Uiso 1 1 calc R .
C26 C 0.9489(12) 0.1537(6) 0.1521(6) 0.051(3) Uani 1 1 d . .
C27 C 1.0449(15) 0.1478(7) 0.1986(6) 0.077(5) Uani 1 1 d . .
H27 H 1.1119 0.1099 0.1961 0.092 Uiso 1 1 calc R .
C28 C 1.0403(14) 0.1963(6) 0.2466(6) 0.071(4) Uani 1 1 d . .
H28 H 1.1062 0.1917 0.2764 0.085 Uiso 1 1 calc R .
C29 C 0.9580(13) 0.0985(6) 0.0992(6) 0.053(3) Uani 1 1 d . .
C30 C -0.0695(12) 0.5220(6) 0.8593(5) 0.050(3) Uani 1 1 d . .
C31 C 0.6906(17) 0.4234(6) 0.4202(7) 0.065(4) Uani 1 1 d . .
C32 C 0.0108(17) 0.4467(6) 0.7623(7) 0.069(4) Uani 1 1 d . .
C33 C 0.1267(16) 0.4397(7) 0.7185(7) 0.067(4) Uani 1 1 d . .
H33 H 0.2123 0.4444 0.7329 0.081 Uiso 1 1 calc R .
C34 C 0.1159(16) 0.4263(7) 0.6550(8) 0.076(4) Uani 1 1 d . .
H34 H 0.1938 0.4259 0.6240 0.091 Uiso 1 1 calc R .
C35 C -0.1189(15) 0.4181(7) 0.6734(7) 0.059(4) Uani 1 1 d . .
H35 H -0.2018 0.4112 0.6570 0.071 Uiso 1 1 calc R .
C36 C -0.1206(14) 0.4332(6) 0.7369(7) 0.064(4) Uani 1 1 d . .
H36 H -0.2023 0.4354 0.7652 0.077 Uiso 1 1 calc R .
C37 C -0.0078(14) 0.3974(7) 0.5618(7) 0.085(5) Uani 1 1 d . .
H37A H 0.0823 0.3785 0.5446 0.127 Uiso 1 1 calc R .
H37B H -0.0305 0.4410 0.5381 0.127 Uiso 1 1 calc R .
H37C H -0.0734 0.3627 0.5559 0.127 Uiso 1 1 calc R .
C38 C 0.0846(14) 0.4170(6) 0.8750(6) 0.060(4) Uani 1 1 d . .
C39 C 0.1683(14) 0.3541(7) 0.8499(6) 0.078(5) Uani 1 1 d . .
H39 H 0.1826 0.3383 0.8060 0.094 Uiso 1 1 calc R .
C40 C 0.2207(13) 0.3235(6) 0.9035(6) 0.055(3) Uani 1 1 d . .
H40 H 0.2795 0.2822 0.9032 0.066 Uiso 1 1 calc R .
C41 C 0.1711(12) 0.3649(5) 0.9604(6) 0.048(3) Uani 1 1 d . .
C42 C 0.2013(14) 0.3500(6) 1.0212(7) 0.072(4) Uani 1 1 d . .
C43 C 0.1609(13) 0.3924(6) 1.0768(5) 0.054(4) Uani 1 1 d . .
C44 C 0.1952(14) 0.3755(6) 1.1442(6) 0.064(4) Uani 1 1 d . .
H44 H 0.2465 0.3348 1.1570 0.077 Uiso 1 1 calc R .
C45 C 0.1436(15) 0.4255(6) 1.1825(6) 0.073(4) Uani 1 1 d . .
H45 H 0.1507 0.4288 1.2280 0.087 Uiso 1 1 calc R .
C46 C 0.2935(16) 0.2846(6) 1.0342(6) 0.063(4) Uani 1 1 d . .
C47 C 0.2341(14) 0.2204(6) 1.0462(7) 0.069(4) Uani 1 1 d . .
H47 H 0.1410 0.2175 1.0431 0.083 Uiso 1 1 calc R .
C48 C 0.3120(16) 0.1606(7) 1.0630(7) 0.083(5) Uani 1 1 d . .
H48 H 0.2715 0.1173 1.0732 0.099 Uiso 1 1 calc R .
C49 C 0.5041(13) 0.2239(7) 1.0510(7) 0.076(5) Uani 1 1 d . .
H49 H 0.5978 0.2258 1.0532 0.091 Uiso 1 1 calc R .
C50 C 0.4304(15) 0.2835(7) 1.0336(8) 0.092(6) Uani 1 1 d . .
H50 H 0.4754 0.3249 1.0208 0.111 Uiso 1 1 calc R .
C51 C 0.5301(13) 0.1018(6) 1.0894(7) 0.077(5) Uani 1 1 d . .
H51A H 0.5765 0.0756 1.0521 0.115 Uiso 1 1 calc R .
H51B H 0.4705 0.0709 1.1161 0.115 Uiso 1 1 calc R .
H51C H 0.5964 0.1184 1.1161 0.115 Uiso 1 1 calc R .
C52 C 0.0119(13) 0.4607(6) 0.8349(6) 0.056(4) Uani 1 1 d . .
N1 N 0.0857(11) 0.4555(4) 1.0778(5) 0.059(3) Uani 1 1 d . .
N2 N 0.0925(10) 0.4221(5) 0.9393(5) 0.059(3) Uani 1 1 d . .
N3 N -0.0104(13) 0.4125(5) 0.6336(5) 0.059(3) Uani 1 1 d . .
N4 N 0.4473(12) 0.1649(5) 1.0645(5) 0.065(3) Uani 1 1 d . .
O1 O 0.7028(9) 0.4669(5) 0.4641(4) 0.072(3) Uani 1 1 d . .
O2 O 0.5828(11) 0.4030(5) 0.4022(6) 0.087(3) Uani 1 1 d . .
O3 O 1.1903(11) 0.4508(5) 0.4321(5) 0.091(3) Uani 1 1 d U .
O4A O 1.299(3) 0.3909(16) 0.3491(13) 0.079(9) Uani 0.35 1 d PDU .
O4B O 1.2987(15) 0.3621(8) 0.3848(9) 0.086(5) Uani 0.65 1 d PDU .
O5 O 1.0518(8) 0.0490(4) 0.1010(4) 0.050(2) Uani 1 1 d . .
O6 O 0.8830(8) 0.1111(4) 0.0544(4) 0.057(2) Uani 1 1 d . .
O7 O 0.5865(9) 0.6109(4) 0.4585(4) 0.071(3) Uani 1 1 d . .
O8 O 0.4404(9) 0.5572(4) 0.4030(4) 0.063(3) Uani 1 1 d . .
O9 O 0.9588(9) 0.8954(4) 0.1158(5) 0.081(3) Uani 1 1 d . .
O10 O 0.8649(8) 0.9505(4) 0.0374(4) 0.058(2) Uani 1 1 d . .
O11 O 0.3445(9) 0.9694(4) 0.0516(4) 0.074(3) Uani 1 1 d . .
O12 O 0.2624(9) 0.8719(4) 0.0867(4) 0.072(3) Uani 1 1 d U .

loop_
_atom_site_aniso_label
_atom_site_aniso_U_11
_atom_site_aniso_U_22
_atom_site_aniso_U_33
_atom_site_aniso_U_23
_atom_site_aniso_U_13
_atom_site_aniso_U_12
Cd1 0.0528(7) 0.0284(5) 0.0401(6) 0.0037(4) -0.0268(5) -0.0036(4)
Cu1 0.0528(7) 0.0284(5) 0.0401(6) 0.0037(4) -0.0268(5) -0.0036(4)
Cd2 0.0491(8) 0.0301(6) 0.0349(6) 0.0108(4) -0.0213(5) -0.0026(5)
Cu2 0.0491(8) 0.0301(6) 0.0349(6) 0.0108(4) -0.0213(5) -0.0026(5)
Cu3 0.0674(11) 0.0575(11) 0.0587(11) 0.0035(8) -0.0178(8) -0.0004(8)
C1 0.075(11) 0.044(8) 0.045(8) 0.021(6) -0.017(7) 0.020(7)
C2 0.057(9) 0.044(7) 0.039(7) 0.016(6) -0.021(6) 0.001(6)
C3 0.094(11) 0.051(8) 0.042(8) -0.007(6) -0.036(7) 0.002(7)
C4 0.084(10) 0.042(7) 0.062(9) 0.013(7) -0.053(8) -0.005(7)
C5 0.058(8) 0.036(7) 0.039(7) 0.006(5) -0.033(6) 0.007(6)
C6 0.072(7) 0.057(6) 0.048(6) 0.025(5) -0.032(6) -0.009(6)
C7 0.083(11) 0.065(9) 0.053(8) 0.035(7) -0.037(8) -0.022(8)
C8 0.057(9) 0.039(7) 0.044(7) 0.008(6) -0.031(7) 0.006(6)
C9 0.061(9) 0.035(6) 0.052(8) 0.016(6) -0.030(7) -0.029(6)
C10 0.041(7) 0.038(6) 0.049(6) 0.020(5) -0.023(5) 0.009(5)
C11 0.052(9) 0.038(7) 0.052(8) 0.011(6) -0.015(7) 0.005(6)
C12 0.061(10) 0.025(6) 0.065(8) 0.016(6) -0.025(7) -0.002(6)
C13 0.049(9) 0.043(7) 0.044(7) 0.024(6) -0.011(6) -0.011(6)
C14 0.049(9) 0.042(7) 0.066(9) 0.022(7) -0.020(7) -0.015(6)
C15 0.080(8) 0.038(6) 0.079(8) 0.004(6) -0.030(7) -0.021(6)
C16 0.058(9) 0.045(7) 0.043(7) 0.008(6) -0.028(7) -0.010(7)
C17 0.057(9) 0.045(7) 0.049(8) 0.008(6) -0.026(7) 0.004(6)
C18 0.047(8) 0.048(7) 0.043(7) -0.017(6) -0.026(6) 0.004(6)
C19 0.098(12) 0.034(7) 0.038(7) -0.003(6) -0.007(8) -0.001(7)
C20 0.066(10) 0.065(9) 0.060(9) 0.007(7) -0.027(8) -0.010(7)
C21 0.047(9) 0.050(7) 0.062(8) -0.013(6) -0.040(7) -0.008(6)
C22 0.046(10) 0.094(12) 0.093(13) 0.000(10) -0.029(9) 0.015(9)
C23 0.071(10) 0.042(7) 0.071(9) -0.002(7) -0.024(8) -0.014(7)
C24 0.069(10) 0.047(7) 0.068(9) -0.014(7) -0.040(7) 0.008(7)
C25 0.071(9) 0.054(8) 0.045(8) -0.020(6) -0.043(7) 0.004(7)
C26 0.052(9) 0.049(7) 0.058(8) -0.004(6) -0.023(7) -0.013(7)
C27 0.130(14) 0.064(9) 0.040(8) -0.017(7) -0.044(8) 0.025(9)
C28 0.092(11) 0.062(9) 0.068(10) -0.019(7) -0.055(8) 0.005(8)
C29 0.065(10) 0.034(7) 0.061(9) 0.012(6) -0.007(7) -0.011(7)
C30 0.067(9) 0.063(8) 0.026(7) 0.020(6) -0.016(6) -0.021(7)
C31 0.104(14) 0.036(8) 0.050(9) 0.018(7) 0.010(9) 0.010(8)
C32 0.119(14) 0.043(8) 0.054(9) 0.008(7) -0.056(10) -0.012(8)
C33 0.092(13) 0.060(9) 0.056(10) -0.007(7) -0.035(9) -0.004(8)
C34 0.084(13) 0.067(9) 0.075(12) 0.028(8) -0.009(9) -0.006(8)
C35 0.071(12) 0.076(9) 0.037(8) 0.004(7) -0.029(8) -0.009(8)
C36 0.073(11) 0.056(8) 0.067(10) 0.014(7) -0.024(8) -0.009(7)
C37 0.092(12) 0.088(11) 0.077(11) -0.024(9) -0.030(9) 0.010(9)
C38 0.097(11) 0.046(7) 0.040(8) -0.008(6) -0.027(7) 0.008(7)
C39 0.110(13) 0.084(10) 0.037(8) 0.014(7) -0.016(8) 0.033(9)
C40 0.081(10) 0.036(7) 0.050(8) 0.001(6) -0.011(7) -0.014(7)
C41 0.069(9) 0.038(7) 0.042(7) -0.001(6) -0.027(7) 0.000(6)
C42 0.093(11) 0.026(7) 0.104(12) 0.012(7) -0.054(9) 0.009(7)
C43 0.083(10) 0.051(8) 0.028(7) 0.001(6) -0.019(7) 0.006(7)
C44 0.119(12) 0.038(7) 0.043(8) 0.003(6) -0.057(8) 0.013(7)
C45 0.124(13) 0.055(9) 0.042(8) 0.031(7) -0.030(8) -0.001(8)
C46 0.117(13) 0.033(7) 0.046(8) 0.015(6) -0.044(8) -0.004(8)
C47 0.063(10) 0.055(9) 0.090(11) 0.022(8) -0.023(8) 0.003(7)
C48 0.084(13) 0.050(9) 0.114(13) 0.010(8) -0.017(10) 0.008(8)
C49 0.046(9) 0.065(10) 0.124(13) 0.042(9) -0.036(9) -0.022(8)
C50 0.065(11) 0.076(11) 0.144(15) 0.033(10) -0.053(11) -0.001(9)
C51 0.077(11) 0.063(9) 0.089(11) -0.007(8) -0.023(8) 0.031(8)
C52 0.069(10) 0.030(7) 0.073(10) 0.006(6) -0.026(7) -0.004(6)
N1 0.109(9) 0.031(5) 0.045(7) 0.010(5) -0.049(6) 0.000(6)
N2 0.075(8) 0.052(6) 0.060(7) 0.012(5) -0.042(6) -0.016(6)
N3 0.082(10) 0.062(7) 0.039(7) 0.006(5) -0.032(7) 0.000(7)
N4 0.077(9) 0.048(7) 0.079(8) 0.003(6) -0.054(7) -0.003(6)
O1 0.090(7) 0.073(6) 0.054(6) -0.051(5) -0.019(5) 0.020(5)
O2 0.084(8) 0.058(6) 0.125(10) -0.018(6) -0.033(7) -0.010(6)
O3 0.110(7) 0.089(6) 0.085(6) -0.029(5) -0.051(5) -0.026(5)
O4A 0.077(12) 0.077(12) 0.083(12) -0.005(9) -0.013(9) 0.001(9)
O4B 0.066(8) 0.097(9) 0.101(9) -0.003(8) -0.027(7) -0.011(7)
O5 0.062(6) 0.033(4) 0.060(5) -0.017(4) -0.032(4) 0.000(4)
O6 0.085(6) 0.039(4) 0.056(5) -0.015(4) -0.055(5) -0.001(4)
O7 0.110(8) 0.042(5) 0.068(6) 0.021(4) -0.039(6) -0.007(5)
O8 0.074(7) 0.031(5) 0.090(7) 0.036(5) -0.029(5) -0.025(5)
O9 0.053(6) 0.072(6) 0.118(8) 0.050(6) -0.018(6) -0.001(5)
O10 0.073(7) 0.062(5) 0.044(5) 0.027(4) -0.008(4) -0.035(5)
O11 0.070(7) 0.065(6) 0.086(7) 0.040(5) -0.030(5) 0.012(5)
O12 0.058(5) 0.067(5) 0.098(6) 0.029(4) -0.055(5) 0.007(4)

loop_
_atom_type_symbol
_atom_type_description
_atom_type_scat_dispersion_real
_atom_type_scat_dispersion_imag
_atom_type_scat_source
C C 0.0181 0.0091 'International Tables Vol C Tables 4.2.6.8 and 6.1.1.4'
H H 0.0000 0.0000 'International Tables Vol C Tables 4.2.6.8 and 6.1.1.4'
N N 0.0311 0.0180 'International Tables Vol C Tables 4.2.6.8 and 6.1.1.4'
O O 0.0492 0.0322 'International Tables Vol C Tables 4.2.6.8 and 6.1.1.4'
Cu Cu -1.9646 0.5888 'International Tables Vol C Tables 4.2.6.8 and 6.1.1.4'
Cd Cd 0.1185 4.6533 'International Tables Vol C Tables 4.2.6.8 and 6.1.1.4'

loop_
_geom_angle_atom_site_label_1
_geom_angle_atom_site_label_2
_geom_angle_atom_site_label_3
_geom_angle
_geom_angle_site_symmetry_1
_geom_angle_site_symmetry_3
O5 Cd1 O6 153.5(2) . 2_755
O5 Cd1 O12 112.5(3) . 1_645
O6 Cd1 O12 93.8(3) 2_755 1_645
O5 Cd1 O9 84.3(3) . 1_545
O6 Cd1 O9 104.2(3) 2_755 1_545
O12 Cd1 O9 79.8(3) 1_645 1_545
O5 Cd1 O10 76.0(3) . 2_765
O6 Cd1 O10 83.3(3) 2_755 2_765
O12 Cd1 O10 135.1(3) 1_645 2_765
O9 Cd1 O10 144.4(3) 1_545 2_765
O5 Cd1 O11 88.6(3) . 1_645
O6 Cd1 O11 105.6(3) 2_755 1_645
O12 Cd1 O11 53.5(3) 1_645 1_645
O9 Cd1 O11 125.1(3) 1_545 1_645
O10 Cd1 O11 84.1(3) 2_765 1_645
O5 Cd1 O10 82.5(3) . 1_545
O6 Cd1 O10 83.0(3) 2_755 1_545
O12 Cd1 O10 129.5(3) 1_645 1_545
O9 Cd1 O10 53.0(2) 1_545 1_545
O10 Cd1 O10 94.8(2) 2_765 1_545
O11 Cd1 O10 171.1(3) 1_645 1_545
O5 Cd1 Cd1 74.18(18) . 2_755
O6 Cd1 Cd1 79.81(18) 2_755 2_755
O12 Cd1 Cd1 172.4(2) 1_645 2_755
O9 Cd1 Cd1 97.83(19) 1_545 2_755
O10 Cd1 Cd1 48.6(2) 2_765 2_755
O11 Cd1 Cd1 132.01(18) 1_645 2_755
O10 Cd1 Cd1 46.20(17) 1_545 2_755
O7 Cd2 O8 152.4(3) . 2_666
O7 Cd2 O3 104.1(4) . 2_766
O8 Cd2 O3 96.8(4) 2_666 2_766
O7 Cd2 O2 91.8(4) . 2_666
O8 Cd2 O2 91.3(4) 2_666 2_666
O3 Cd2 O2 123.7(4) 2_766 2_666
O7 Cd2 O1 81.6(3) . .
O8 Cd2 O1 83.4(4) 2_666 .
O3 Cd2 O1 83.0(4) 2_766 .
O2 Cd2 O1 153.2(3) 2_666 .
O7 Cd2 Cd2 78.0(2) . 2_666
O8 Cd2 Cd2 74.7(2) 2_666 2_666
O3 Cd2 Cd2 146.2(3) 2_766 2_666
O2 Cd2 Cd2 89.6(3) 2_666 2_666
O1 Cd2 Cd2 63.7(2) . 2_666
N1 Cu3 N1 179.999(3) . 2_567
N1 Cu3 N2 90.9(4) . .
N1 Cu3 N2 89.1(4) 2_567 .
N1 Cu3 N2 89.1(4) . 2_567
N1 Cu3 N2 90.9(4) 2_567 2_567
N2 Cu3 N2 180.0(4) . 2_567
O8 C1 O7 119.8(10) . .
O8 C1 C2 123.6(11) . .
O7 C1 C2 116.3(12) . .
C3 C2 C7 118.1(11) . .
C3 C2 C1 117.9(12) . .
C7 C2 C1 124.0(11) . .
C2 C3 C4 119.7(12) . .
C2 C3 H3 120.1 . .
C4 C3 H3 120.1 . .
C5 C4 C3 122.9(11) . .
C5 C4 H4 118.6 . .
C3 C4 H4 118.6 . .
C4 C5 C6 117.2(10) . .
C4 C5 C8 123.2(10) . .
C6 C5 C8 119.6(11) . .
C5 C6 C7 121.3(12) . .
C5 C6 H6 119.4 . .
C7 C6 H6 119.4 . .
C6 C7 C2 120.8(11) . .
C6 C7 H7 119.6 . .
C2 C7 H7 119.6 . .
C13 C8 C9 115.4(10) . .
C13 C8 C5 125.5(9) . .
C9 C8 C5 119.0(11) . .
C10 C9 C8 122.7(11) . .
C10 C9 H9 118.6 . .
C8 C9 H9 118.6 . .
C11 C10 C9 119.8(10) . .
C11 C10 C15 119.5(10) . .
C9 C10 C15 120.7(12) . .
C10 C11 C12 120.2(10) . .
C10 C11 H11 119.9 . .
C12 C11 H11 119.9 . .
C13 C12 C11 118.8(12) . .
C13 C12 C14 119.9(10) . .
C11 C12 C14 121.2(10) . .
C8 C13 C12 122.9(11) . .
C8 C13 H13 118.5 . .
C12 C13 H13 118.5 . .
O9 C14 O10 116.7(12) . .
O9 C14 C12 122.6(10) . .
O10 C14 C12 120.6(10) . .
O11 C15 O12 116.6(12) . .
O11 C15 C10 125.2(13) . .
O12 C15 C10 118.2(11) . .
C21 C16 C17 120.1(11) . .
C21 C16 H16 119.9 . .
C17 C16 H16 119.9 . .
C16 C17 C18 120.3(11) . .
C16 C17 C31 117.6(12) . .
C18 C17 C31 121.9(12) . .
C19 C18 C17 118.2(11) . .
C19 C18 H18 120.9 . .
C17 C18 H18 120.9 . .
C18 C19 C20 123.0(12) . .
C18 C19 C23 118.4(12) . .
C20 C19 C23 118.6(12) . .
C19 C20 C21 115.6(12) . .
C19 C20 H20 122.2 . .
C21 C20 H20 122.2 . .
C16 C21 C20 122.7(11) . .
C16 C21 C22 119.0(11) . .
C20 C21 C22 118.3(12) . .
O3 C22 O4B 122.6(16) . .
O3 C22 O4A 126(2) . .
O4B C22 O4A 41.3(13) . .
O3 C22 C21 117.2(12) . .
O4B C22 C21 116.7(15) . .
O4A C22 C21 112(2) . .
C28 C23 C24 113.1(11) . .
C28 C23 C19 122.2(11) . .
C24 C23 C19 124.5(11) . .
C25 C24 C23 123.5(11) . .
C25 C24 H24 118.2 . .
C23 C24 H24 118.2 . .
C24 C25 C26 122.2(10) . .
C24 C25 H25 118.9 . .
C26 C25 H25 118.9 . .
C25 C26 C27 117.8(11) . .
C25 C26 C29 123.9(10) . .
C27 C26 C29 118.2(11) . .
C28 C27 C26 120.0(12) . .
C28 C27 H27 120.0 . .
C26 C27 H27 120.0 . .
C27 C28 C23 123.3(12) . .
C27 C28 H28 118.3 . .
C23 C28 H28 118.3 . .
O6 C29 O5 127.4(11) . .
O6 C29 C26 115.7(10) . .
O5 C29 C26 116.3(11) . .
N1 C30 C52 126.1(10) 2_567 .
N1 C30 C45 108.8(11) 2_567 2_567
C52 C30 C45 125.0(11) . 2_567
O1 C31 O2 127.8(14) . .
O1 C31 C17 116.9(14) . .
O2 C31 C17 115.4(13) . .
C33 C32 C36 117.4(13) . .
C33 C32 C52 123.3(13) . .
C36 C32 C52 119.1(15) . .
C34 C33 C32 119.1(14) . .
C34 C33 H33 120.5 . .
C32 C33 H33 120.5 . .
C33 C34 N3 121.2(14) . .
C33 C34 H34 119.4 . .
N3 C34 H34 119.4 . .
N3 C35 C36 123.1(13) . .
N3 C35 H35 118.4 . .
C36 C35 H35 118.4 . .
C35 C36 C32 118.3(14) . .
C35 C36 H36 120.9 . .
C32 C36 H36 120.9 . .
N3 C37 H37A 109.5 . .
N3 C37 H37B 109.5 . .
H37A C37 H37B 109.5 . .
N3 C37 H37C 109.5 . .
H37A C37 H37C 109.5 . .
H37B C37 H37C 109.5 . .
N2 C38 C52 128.6(11) . .
N2 C38 C39 109.1(9) . .
C52 C38 C39 122.3(11) . .
C40 C39 C38 105.6(11) . .
C40 C39 H39 127.2 . .
C38 C39 H39 127.2 . .
C39 C40 C41 108.3(11) . .
C39 C40 H40 125.8 . .
C41 C40 H40 125.8 . .
C42 C41 N2 128.0(11) . .
C42 C41 C40 124.5(10) . .
N2 C41 C40 107.5(10) . .
C41 C42 C43 125.2(10) . .
C41 C42 C46 119.9(12) . .
C43 C42 C46 114.8(11) . .
N1 C43 C42 126.5(10) . .
N1 C43 C44 108.6(10) . .
C42 C43 C44 124.8(10) . .
C45 C44 C43 108.5(10) . .
C45 C44 H44 125.7 . .
C43 C44 H44 125.7 . .
C44 C45 C30 106.7(11) . 2_567
C44 C45 H45 126.6 . .
C30 C45 H45 126.6 2_567 .
C50 C46 C47 116.9(11) . .
C50 C46 C42 125.3(12) . .
C47 C46 C42 117.8(13) . .
C48 C47 C46 119.9(13) . .
C48 C47 H47 120.1 . .
C46 C47 H47 120.1 . .
N4 C48 C47 119.3(14) . .
N4 C48 H48 120.4 . .
C47 C48 H48 120.4 . .
N4 C49 C50 121.0(13) . .
N4 C49 H49 119.5 . .
C50 C49 H49 119.5 . .
C46 C50 C49 121.5(14) . .
C46 C50 H50 119.2 . .
C49 C50 H50 119.2 . .
N4 C51 H51A 109.5 . .
N4 C51 H51B 109.5 . .
H51A C51 H51B 109.5 . .
N4 C51 H51C 109.5 . .
H51A C51 H51C 109.5 . .
H51B C51 H51C 109.5 . .
C38 C52 C30 122.3(11) . .
C38 C52 C32 122.3(11) . .
C30 C52 C32 115.3(10) . .
C30 N1 C43 107.3(9) 2_567 .
C30 N1 Cu3 127.4(7) 2_567 .
C43 N1 Cu3 125.0(8) . .
C38 N2 C41 109.4(10) . .
C38 N2 Cu3 126.5(7) . .
C41 N2 Cu3 124.1(8) . .
C35 N3 C34 120.6(12) . .
C35 N3 C37 123.5(12) . .
C34 N3 C37 115.7(13) . .
C49 N4 C48 121.1(11) . .
C49 N4 C51 119.3(11) . .
C48 N4 C51 119.3(12) . .
C31 O1 Cd2 147.6(10) . .
C31 O2 Cu2 111.3(9) . 2_666
C31 O2 Cd2 111.3(9) . 2_666
Cu2 O2 Cd2 0.00(3) 2_666 2_666
C22 O3 Cu2 105.0(10) . 2_766
C22 O3 Cd2 105.0(10) . 2_766
Cu2 O3 Cd2 0.00(4) 2_766 2_766
O4B O4A C22 66.1(15) . .
O4A O4B C22 72.6(15) . .
C29 O5 Cd1 132.6(7) . .
C29 O6 Cu1 125.2(7) . 2_755
C29 O6 Cd1 125.2(7) . 2_755
Cu1 O6 Cd1 0.00(6) 2_755 2_755
C1 O7 Cd2 129.4(8) . .
C1 O8 Cu2 136.4(7) . 2_666
C1 O8 Cd2 136.4(7) . 2_666
Cu2 O8 Cd2 0.00(6) 2_666 2_666
C14 O9 Cu1 97.7(7) . 1_565
C14 O9 Cd1 97.7(7) . 1_565
Cu1 O9 Cd1 0.00(4) 1_565 1_565
C14 O10 Cu1 162.7(8) . 2_765
C14 O10 Cd1 162.7(8) . 2_765
Cu1 O10 Cd1 0.00(5) 2_765 2_765
C14 O10 Cd1 92.6(7) . 1_565
Cu1 O10 Cd1 85.2(2) 2_765 1_565
Cd1 O10 Cd1 85.2(2) 2_765 1_565
C15 O11 Cu1 93.6(8) . 1_465
C15 O11 Cd1 93.6(8) . 1_465
Cu1 O11 Cd1 0.00(5) 1_465 1_465
C15 O12 Cu1 96.0(7) . 1_465
C15 O12 Cd1 96.0(7) . 1_465
Cu1 O12 Cd1 0.00(4) 1_465 1_465

loop_
_geom_bond_atom_site_label_1
_geom_bond_atom_site_label_2
_geom_bond_distance
_geom_bond_site_symmetry_2
Cd1 O5 2.248(7) .
Cd1 O6 2.253(7) 2_755
Cd1 O12 2.342(6) 1_645
Cd1 O9 2.356(9) 1_545
Cd1 O10 2.366(7) 2_765
Cd1 O11 2.398(9) 1_645
Cd1 O10 2.458(8) 1_545
Cd1 Cd1 3.2667(16) 2_755
Cd2 O7 2.146(7) .
Cd2 O8 2.168(7) 2_666
Cd2 O3 2.225(10) 2_766
Cd2 O2 2.227(11) 2_666
Cd2 O1 2.263(7) .
Cd2 Cd2 3.255(2) 2_666
Cu3 N1 2.020(8) .
Cu3 N1 2.020(8) 2_567
Cu3 N2 2.041(10) .
Cu3 N2 2.041(10) 2_567
C1 O8 1.215(14) .
C1 O7 1.371(14) .
C1 C2 1.469(14) .
C2 C3 1.340(14) .
C2 C7 1.387(16) .
C3 C4 1.413(15) .
C3 H3 0.9400 .
C4 C5 1.338(15) .
C4 H4 0.9400 .
C5 C6 1.363(14) .
C5 C8 1.495(14) .
C6 C7 1.387(14) .
C6 H6 0.9400 .
C7 H7 0.9400 .
C8 C13 1.350(15) .
C8 C9 1.410(14) .
C9 C10 1.372(13) .
C9 H9 0.9400 .
C10 C11 1.324(14) .
C10 C15 1.461(15) .
C11 C12 1.398(14) .
C11 H11 0.9400 .
C12 C13 1.385(14) .
C12 C14 1.473(16) .
C13 H13 0.9400 .
C14 O9 1.257(13) .
C14 O10 1.268(12) .
C15 O11 1.249(13) .
C15 O12 1.258(14) .
C16 C21 1.357(15) .
C16 C17 1.370(15) .
C16 H16 0.9400 .
C17 C18 1.410(14) .
C17 C31 1.531(17) .
C18 C19 1.375(15) .
C18 H18 0.9400 .
C19 C20 1.402(17) .
C19 C23 1.502(16) .
C20 C21 1.411(16) .
C20 H20 0.9400 .
C21 C22 1.567(17) .
C22 O3 1.170(15) .
C22 O4B 1.241(14) .
C22 O4A 1.296(18) .
C23 C28 1.396(16) .
C23 C24 1.421(15) .
C24 C25 1.326(14) .
C24 H24 0.9400 .
C25 C26 1.331(15) .
C25 H25 0.9400 .
C26 C27 1.415(15) .
C26 C29 1.503(16) .
C27 C28 1.347(15) .
C27 H27 0.9400 .
C28 H28 0.9400 .
C29 O6 1.248(13) .
C29 O5 1.277(12) .
C30 N1 1.345(13) 2_567
C30 C52 1.430(15) .
C30 C45 1.499(14) 2_567
C31 O1 1.246(15) .
C31 O2 1.256(17) .
C32 C33 1.375(18) .
C32 C36 1.494(17) .
C32 C52 1.506(17) .
C33 C34 1.339(17) .
C33 H33 0.9400 .
C34 N3 1.414(17) .
C34 H34 0.9400 .
C35 N3 1.273(15) .
C35 C36 1.327(16) .
C35 H35 0.9400 .
C36 H36 0.9400 .
C37 N3 1.491(15) .
C37 H37A 0.9700 .
C37 H37B 0.9700 .
C37 H37C 0.9700 .
C38 N2 1.325(14) .
C38 C52 1.374(15) .
C38 C39 1.467(15) .
C39 C40 1.362(15) .
C39 H39 0.9400 .
C40 C41 1.432(15) .
C40 H40 0.9400 .
C41 C42 1.325(16) .
C41 N2 1.378(13) .
C42 C43 1.403(16) .
C42 C46 1.522(15) .
C43 N1 1.360(13) .
C43 C44 1.474(14) .
C44 C45 1.278(15) .
C44 H44 0.9400 .
C45 C30 1.499(14) 2_567
C45 H45 0.9400 .
C46 C50 1.357(18) .
C46 C47 1.383(17) .
C47 C48 1.382(15) .
C47 H47 0.9400 .
C48 N4 1.356(16) .
C48 H48 0.9400 .
C49 N4 1.288(15) .
C49 C50 1.360(16) .
C49 H49 0.9400 .
C50 H50 0.9400 .
C51 N4 1.511(13) .
C51 H51A 0.9700 .
C51 H51B 0.9700 .
C51 H51C 0.9700 .
N1 C30 1.345(13) 2_567
O2 Cu2 2.227(10) 2_666
O2 Cd2 2.227(10) 2_666
O3 Cu2 2.225(10) 2_766
O3 Cd2 2.225(10) 2_766
O4A O4B 0.90(3) .
O6 Cu1 2.253(7) 2_755
O6 Cd1 2.253(7) 2_755
O8 Cu2 2.168(7) 2_666
O8 Cd2 2.168(7) 2_666
O9 Cu1 2.356(9) 1_565
O9 Cd1 2.356(9) 1_565
O10 Cu1 2.366(7) 2_765
O10 Cd1 2.366(7) 2_765
O10 Cd1 2.458(8) 1_565
O11 Cu1 2.398(9) 1_465
O11 Cd1 2.398(9) 1_465
O12 Cu1 2.342(6) 1_465
O12 Cd1 2.342(6) 1_465

loop_
_geom_torsion_atom_site_label_1
_geom_torsion_atom_site_label_2
_geom_torsion_atom_site_label_3
_geom_torsion_atom_site_label_4
_geom_torsion
_geom_torsion_site_symmetry_1
_geom_torsion_site_symmetry_4
O8 C1 C2 C3 -7.4(18) . .
O7 C1 C2 C3 179.0(11) . .
O8 C1 C2 C7 174.7(13) . .
O7 C1 C2 C7 1.1(17) . .
C7 C2 C3 C4 0.7(18) . .
C1 C2 C3 C4 -177.4(10) . .
C2 C3 C4 C5 -1.8(19) . .
C3 C4 C5 C6 1.2(19) . .
C3 C4 C5 C8 -176.3(11) . .
C4 C5 C6 C7 0.5(18) . .
C8 C5 C6 C7 178.0(11) . .
C5 C6 C7 C2 -2(2) . .
C3 C2 C7 C6 0.9(19) . .
C1 C2 C7 C6 178.8(11) . .
C4 C5 C8 C13 -136.6(13) . .
C6 C5 C8 C13 46.0(17) . .
C4 C5 C8 C9 38.8(17) . .
C6 C5 C8 C9 -138.6(12) . .
C13 C8 C9 C10 -4.2(17) . .
C5 C8 C9 C10 179.9(10) . .
C8 C9 C10 C11 5.3(18) . .
C8 C9 C10 C15 -177.2(11) . .
C9 C10 C11 C12 -3.1(17) . .
C15 C10 C11 C12 179.3(11) . .
C10 C11 C12 C13 0.3(17) . .
C10 C11 C12 C14 177.3(11) . .
C9 C8 C13 C12 1.3(17) . .
C5 C8 C13 C12 176.9(11) . .
C11 C12 C13 C8 0.6(18) . .
C14 C12 C13 C8 -176.5(11) . .
C13 C12 C14 O9 -4.8(18) . .
C11 C12 C14 O9 178.2(12) . .
C13 C12 C14 O10 170.4(11) . .
C11 C12 C14 O10 -6.7(18) . .
C11 C10 C15 O11 -24(2) . .
C9 C10 C15 O11 158.6(13) . .
C11 C10 C15 O12 155.1(12) . .
C9 C10 C15 O12 -22.4(19) . .
C21 C16 C17 C18 2.4(16) . .
C21 C16 C17 C31 177.9(10) . .
C16 C17 C18 C19 -1.0(16) . .
C31 C17 C18 C19 -176.4(10) . .
C17 C18 C19 C20 -0.2(17) . .
C17 C18 C19 C23 -179.4(10) . .
C18 C19 C20 C21 0.1(17) . .
C23 C19 C20 C21 179.2(10) . .
C17 C16 C21 C20 -2.6(17) . .
C17 C16 C21 C22 178.6(11) . .
C19 C20 C21 C16 1.4(17) . .
C19 C20 C21 C22 -179.8(11) . .
C16 C21 C22 O3 -4(2) . .
C20 C21 C22 O3 176.8(13) . .
C16 C21 C22 O4B 155.2(15) . .
C20 C21 C22 O4B -24(2) . .
C16 C21 C22 O4A -159.6(18) . .
C20 C21 C22 O4A 22(2) . .
C18 C19 C23 C28 -146.8(13) . .
C20 C19 C23 C28 34.0(18) . .
C18 C19 C23 C24 38.6(18) . .
C20 C19 C23 C24 -140.6(13) . .
C28 C23 C24 C25 3(2) . .
C19 C23 C24 C25 177.8(13) . .
C23 C24 C25 C26 -2(2) . .
C24 C25 C26 C27 1(2) . .
C24 C25 C26 C29 -179.2(12) . .
C25 C26 C27 C28 -1(2) . .
C29 C26 C27 C28 179.8(13) . .
C26 C27 C28 C23 1(2) . .
C24 C23 C28 C27 -2(2) . .
C19 C23 C28 C27 -177.3(14) . .
C25 C26 C29 O6 9.4(19) . .
C27 C26 C29 O6 -171.0(12) . .
C25 C26 C29 O5 -178.4(12) . .
C27 C26 C29 O5 1.2(17) . .
C16 C17 C31 O1 1.4(15) . .
C18 C17 C31 O1 176.9(10) . .
C16 C17 C31 O2 -178.5(11) . .
C18 C17 C31 O2 -3.0(16) . .
C36 C32 C33 C34 4.5(19) . .
C52 C32 C33 C34 179.0(11) . .
C32 C33 C34 N3 -6(2) . .
N3 C35 C36 C32 2.1(19) . .
C33 C32 C36 C35 -2.5(17) . .
C52 C32 C36 C35 -177.2(10) . .
N2 C38 C39 C40 1.3(17) . .
C52 C38 C39 C40 -178.2(13) . .
C38 C39 C40 C41 0.6(16) . .
C39 C40 C41 C42 179.6(14) . .
C39 C40 C41 N2 -2.2(15) . .
N2 C41 C42 C43 -2(2) . .
C40 C41 C42 C43 175.6(13) . .
N2 C41 C42 C46 -178.5(12) . .
C40 C41 C42 C46 -1(2) . .
C41 C42 C43 N1 -1(3) . .
C46 C42 C43 N1 175.9(13) . .
C41 C42 C43 C44 -179.9(14) . .
C46 C42 C43 C44 -3(2) . .
N1 C43 C44 C45 -0.1(17) . .
C42 C43 C44 C45 179.4(14) . .
C43 C44 C45 C30 0.9(17) . 2_567
C41 C42 C46 C50 91.9(18) . .
C43 C42 C46 C50 -84.8(19) . .
C41 C42 C46 C47 -86.6(18) . .
C43 C42 C46 C47 96.7(15) . .
C50 C46 C47 C48 6(2) . .
C42 C46 C47 C48 -175.4(13) . .
C46 C47 C48 N4 -3(2) . .
C47 C46 C50 C49 -7(2) . .
C42 C46 C50 C49 174.6(14) . .
N4 C49 C50 C46 5(3) . .
N2 C38 C52 C30 1(2) . .
C39 C38 C52 C30 -179.9(12) . .
N2 C38 C52 C32 -178.5(13) . .
C39 C38 C52 C32 1(2) . .
N1 C30 C52 C38 0(2) 2_567 .
C45 C30 C52 C38 175.6(13) 2_567 .
N1 C30 C52 C32 179.1(12) 2_567 .
C45 C30 C52 C32 -5.2(19) 2_567 .
C33 C32 C52 C38 -56.0(19) . .
C36 C32 C52 C38 118.3(14) . .
C33 C32 C52 C30 124.8(14) . .
C36 C32 C52 C30 -60.9(15) . .
C42 C43 N1 C30 179.7(14) . 2_567
C44 C43 N1 C30 -0.9(15) . 2_567
C42 C43 N1 Cu3 5(2) . .
C44 C43 N1 Cu3 -175.2(8) . .
N1 Cu3 N1 C30 85(26) 2_567 2_567
N2 Cu3 N1 C30 -178.8(11) . 2_567
N2 Cu3 N1 C30 1.2(11) 2_567 2_567
N1 Cu3 N1 C43 -102(26) 2_567 .
N2 Cu3 N1 C43 -5.7(11) . .
N2 Cu3 N1 C43 174.3(11) 2_567 .
C52 C38 N2 C41 176.8(14) . .
C39 C38 N2 C41 -2.8(16) . .
C52 C38 N2 Cu3 -2(2) . .
C39 C38 N2 Cu3 178.8(9) . .
C42 C41 N2 C38 -178.8(14) . .
C40 C41 N2 C38 3.1(15) . .
C42 C41 N2 Cu3 0(2) . .
C40 C41 N2 Cu3 -178.4(8) . .
N1 Cu3 N2 C38 -178.4(11) . .
N1 Cu3 N2 C38 1.6(11) 2_567 .
N2 Cu3 N2 C38 151(29) 2_567 .
N1 Cu3 N2 C41 3.4(10) . .
N1 Cu3 N2 C41 -176.6(10) 2_567 .
N2 Cu3 N2 C41 -28(29) 2_567 .
C36 C35 N3 C34 -4(2) . .
C36 C35 N3 C37 -178.3(11) . .
C33 C34 N3 C35 5.5(19) . .
C33 C34 N3 C37 -179.2(11) . .
C50 C49 N4 C48 -1(2) . .
C50 C49 N4 C51 -174.6(14) . .
C47 C48 N4 C49 0(2) . .
C47 C48 N4 C51 173.8(12) . .
O2 C31 O1 Cd2 0(2) . .
C17 C31 O1 Cd2 -179.8(10) . .
O7 Cd2 O1 C31 -82.6(15) . .
O8 Cd2 O1 C31 74.3(15) 2_666 .
O3 Cd2 O1 C31 172.0(15) 2_766 .
O2 Cd2 O1 C31 -5.4(19) 2_666 .
Cd2 Cd2 O1 C31 -1.9(14) 2_666 .
O1 C31 O2 Cu2 2.5(17) . 2_666
C17 C31 O2 Cu2 -177.6(7) . 2_666
O1 C31 O2 Cd2 2.5(17) . 2_666
C17 C31 O2 Cd2 -177.6(7) . 2_666
O4B C22 O3 Cu2 15(2) . 2_766
O4A C22 O3 Cu2 -35(2) . 2_766
C21 C22 O3 Cu2 173.3(9) . 2_766
O4B C22 O3 Cd2 15(2) . 2_766
O4A C22 O3 Cd2 -35(2) . 2_766
C21 C22 O3 Cd2 173.3(9) . 2_766
O3 C22 O4A O4B 101(3) . .
C21 C22 O4A O4B -106(2) . .
O3 C22 O4B O4A -108(3) . .
C21 C22 O4B O4A 93(3) . .
O6 C29 O5 Cd1 -10.5(19) . .
C26 C29 O5 Cd1 178.4(7) . .
O6 Cd1 O5 C29 20.7(14) 2_755 .
O12 Cd1 O5 C29 -166.5(10) 1_645 .
O9 Cd1 O5 C29 -90.0(10) 1_545 .
O10 Cd1 O5 C29 60.1(10) 2_765 .
O11 Cd1 O5 C29 144.5(10) 1_645 .
O10 Cd1 O5 C29 -36.7(10) 1_545 .
Cd1 Cd1 O5 C29 9.8(10) 2_755 .
O5 C29 O6 Cu1 1.2(18) . 2_755
C26 C29 O6 Cu1 172.3(7) . 2_755
O5 C29 O6 Cd1 1.2(18) . 2_755
C26 C29 O6 Cd1 172.3(7) . 2_755
O8 C1 O7 Cd2 10.7(17) . .
C2 C1 O7 Cd2 -175.4(7) . .
O8 Cd2 O7 C1 5.3(14) 2_666 .
O3 Cd2 O7 C1 143.4(10) 2_766 .
O2 Cd2 O7 C1 -91.1(10) 2_666 .
O1 Cd2 O7 C1 62.9(10) . .
Cd2 Cd2 O7 C1 -1.9(9) 2_666 .
O7 C1 O8 Cu2 -19(2) . 2_666
C2 C1 O8 Cu2 167.7(8) . 2_666
O7 C1 O8 Cd2 -19(2) . 2_666
C2 C1 O8 Cd2 167.7(8) . 2_666
O10 C14 O9 Cu1 1.5(12) . 1_565
C12 C14 O9 Cu1 176.8(10) . 1_565
O10 C14 O9 Cd1 1.5(12) . 1_565
C12 C14 O9 Cd1 176.8(10) . 1_565
O9 C14 O10 Cu1 -84(3) . 2_765
C12 C14 O10 Cu1 101(3) . 2_765
O9 C14 O10 Cd1 -84(3) . 2_765
C12 C14 O10 Cd1 101(3) . 2_765
O9 C14 O10 Cd1 -1.4(12) . 1_565
C12 C14 O10 Cd1 -176.8(10) . 1_565
O12 C15 O11 Cu1 5.7(13) . 1_465
C10 C15 O11 Cu1 -175.3(12) . 1_465
O12 C15 O11 Cd1 5.7(13) . 1_465
C10 C15 O11 Cd1 -175.3(12) . 1_465
O11 C15 O12 Cu1 -5.8(14) . 1_465
C10 C15 O12 Cu1 175.1(10) . 1_465
O11 C15 O12 Cd1 -5.8(14) . 1_465
C10 C15 O12 Cd1 175.1(10) . 1_465

loop_
_platon_squeeze_void_nr
_platon_squeeze_void_average_x
_platon_squeeze_void_average_y
_platon_squeeze_void_average_z
_platon_squeeze_void_volume
_platon_squeeze_void_count_electrons
_platon_squeeze_void_content
1 -0.058 -0.025 0.381 1933 751 ' '
